data_1557244
loop_
_publ_author_name
'Peralta, Ricardo A.'
'Huxley, Michael T.'
'Young, Rosemary J.'
'Linder-Patton, Oliver M'
'Evans, Jack D.'
'Doonan, Christian J.'
'Sumby, Christopher J.'

_publ_section_title
;
 MOF matrix isolation: cooperative conformational mobility enables
 reliable single crystal transformations.
;
_journal_issue 0
_journal_name_full 'Faraday discussions'
_journal_page_first 84
_journal_page_last 99
_journal_paper_doi 10.1039/d0fd00012d
_journal_volume 225
_journal_year 2021
_chemical_formula_moiety '0.5(C150 H132 Mn6 N24 O24)'
_chemical_formula_sum 'C90 H126 Mn3 N12 O27'
_chemical_formula_weight 1972.84
_space_group_crystal_system monoclinic
_space_group_IT_number 11
_space_group_name_Hall '-P 2yb'
_space_group_name_H-M_alt 'P 1 21/m 1'
_atom_sites_solution_hydrogens geom
_atom_sites_solution_primary direct
_audit_creation_date 2020-01-15
_audit_creation_method
;
Olex2 1.2
(compiled 2018.05.29 svn.r3508 for OlexSys, GUI svn.r5506)
;
_audit_update_record
;
2020-01-15 deposited with the CCDC.	2020-02-04 downloaded from the CCDC.
;
_cell_angle_alpha 90
_cell_angle_beta 93.58(3)
_cell_angle_gamma 90
_cell_formula_units_Z 2
_cell_length_a 12.323(3)
_cell_length_b 32.145(6)
_cell_length_c 12.931(3)
_cell_measurement_reflns_used 64425
_cell_measurement_temperature 100(2)
_cell_volume 5112(2)
_computing_cell_refinement 'XDS (Kabsch, 1993)'
_computing_data_collection 'BluIce (McPhillips, 2002)'
_computing_data_reduction 'XDS (Kabsch, 1993)'
_computing_molecular_graphics 'Olex2 (Dolomanov et al., 2009)'
_computing_publication_material 'Olex2 (Dolomanov et al., 2009)'
_computing_structure_refinement 'ShelXL (Sheldrick, 2014)'
_computing_structure_solution 'ShelXS (Sheldrick, 2014)'
_diffrn_ambient_temperature 100(2)
_diffrn_measured_fraction_theta_full 0.934
_diffrn_measured_fraction_theta_max 0.718
_diffrn_measurement_device_type 'ADSC Quantum 210r'
_diffrn_measurement_method 'Phi Scan'
_diffrn_radiation_monochromator 'Silicon Double Crystal'
_diffrn_radiation_type Synchrotron
_diffrn_radiation_wavelength 0.71092
_diffrn_reflns_av_R_equivalents 0.0389
_diffrn_reflns_av_unetI/netI 0.0224
_diffrn_reflns_Laue_measured_fraction_full 0.934
_diffrn_reflns_Laue_measured_fraction_max 0.718
_diffrn_reflns_limit_h_max 16
_diffrn_reflns_limit_h_min -16
_diffrn_reflns_limit_k_max 38
_diffrn_reflns_limit_k_min -38
_diffrn_reflns_limit_l_max 17
_diffrn_reflns_limit_l_min -16
_diffrn_reflns_number 64425
_diffrn_reflns_point_group_measured_fraction_full 0.934
_diffrn_reflns_point_group_measured_fraction_max 0.718
_diffrn_reflns_theta_full 25.000
_diffrn_reflns_theta_max 29.188
_diffrn_reflns_theta_min 1.267
_diffrn_standards_number 0
_exptl_absorpt_coefficient_mu 0.442
_exptl_absorpt_correction_T_max 29.188
_exptl_absorpt_correction_T_min 1.267
_exptl_absorpt_correction_type multi-scan
_exptl_absorpt_process_details 'XDS (Kabsch, 1993)'
_exptl_crystal_colour colourless
_exptl_crystal_density_diffrn 1.282
_exptl_crystal_description plate
_exptl_crystal_F_000 2082
_exptl_crystal_size_max 0.65
_exptl_crystal_size_mid 0.25
_exptl_crystal_size_min 0.07
_platon_squeeze_details
;                       
The structure contains solvent accessible voids that contain methanol. 
To account for the removed electron density, 15 methanol molecules (18e)
 per asymmetric unit were added to the formula.
;
_refine_diff_density_max 0.423
_refine_diff_density_min -0.563
_refine_diff_density_rms 0.059
_refine_ls_extinction_method none
_refine_ls_goodness_of_fit_ref 1.090
_refine_ls_hydrogen_treatment constr
_refine_ls_matrix_type full
_refine_ls_number_parameters 577
_refine_ls_number_reflns 10099
_refine_ls_number_restraints 148
_refine_ls_restrained_S_all 1.088
_refine_ls_R_factor_all 0.0671
_refine_ls_R_factor_gt 0.0602
_refine_ls_shift/su_max 0.002
_refine_ls_shift/su_mean 0.000
_refine_ls_structure_factor_coef Fsqd
_refine_ls_weighting_details 'w=1/[\s^2^(Fo^2^)+(0.1272P)^2^+0.7143P] where P=(Fo^2^+2Fc^2^)/3'
_refine_ls_weighting_scheme calc
_refine_ls_wR_factor_gt 0.1927
_refine_ls_wR_factor_ref 0.1983
_reflns_Friedel_coverage 0.000
_reflns_number_gt 8010
_reflns_number_total 10099
_reflns_threshold_expression 'I > 2\s(I)'
_cod_data_source_file d0fd00012d2.cif
_cod_data_source_block test_sqd
_cod_depositor_comments 'Adding full bibliography for 1557244--1557251.cif.'
_cod_original_cell_volume 5112.3(18)
_cod_database_code 1557244
_shelx_shelxl_version_number 2014/7
_shelx_space_group_comment
;
The symmetry employed for this shelxl refinement is uniquely defined
by the following loop, which should always be used as a source of
symmetry information in preference to the above space-group names.
They are only intended as comments.
;
_shelx_estimated_absorpt_t_max 0.970
_shelx_estimated_absorpt_t_min 0.762
_olex2_refinement_description
;
1. Fixed Uiso
 At 1.2 times of:
  All C(H) groups, All C(H,H) groups
 At 1.5 times of:
  All C(H,H,H) groups
2. Shared sites
{C1B, C1C}
3. Restrained distances
 C14B-C21B
 1.5 with sigma of 0.02
 C14C-C21C
 1.5 with sigma of 0.02
 C24B-C25B
 1.35 with sigma of 0.02
 C21B-C26B
 1.35 with sigma of 0.02
 C25B-C26B
 1.35 with sigma of 0.02
 C24C-C25C
 1.35 with sigma of 0.02
 C21C-C26C
 1.35 with sigma of 0.02
4. Restrained planarity
 C14B, C21B, C22B, C23B, C24B, C25B, C26B, C27B
 with sigma of 0.1
 N11C, N12C, C13C, C14C, C15C, C16C, C17C
 with sigma of 0.1
5. Uiso/Uaniso restraints and constraints
N11B \\sim N12B \\sim C13B \\sim C14B \\sim C15B \\sim C16B \\sim C17B: within
2A with sigma of 0.04 and sigma for terminal atoms of 0.08
N11C \\sim N12C \\sim C13C \\sim C14C \\sim C15C \\sim C16C \\sim C17C: within
2A with sigma of 0.04 and sigma for terminal atoms of 0.08
Uanis(C1B) = Uanis(C1C)
Uanis(C24B) = Uanis(C24C)
Uanis(C25B) = Uanis(C25C)
6. Same fragment restrains
{N11A, N12A, C13A, C14A, C15A, C16A, C17A} sigma for 1-2: 0.02, 1-3: 0.04
as
{N11B, N12B, C13B, C14B, C15B, C16B, C17B}
{N11A, N12A, C13A, C14A, C15A, C16A, C17A} sigma for 1-2: 0.02, 1-3: 0.04
as
{N11C, N12C, C13C, C14C, C15C, C16C, C17C}
7. Others
 Sof(N11C)=Sof(N12C)=Sof(C13C)=Sof(C14C)=Sof(C15C)=Sof(C16C)=Sof(H16G)=
 Sof(H16H)=Sof(H16I)=Sof(C17C)=Sof(H17G)=Sof(H17H)=Sof(H17I)=Sof(C21C)=
 Sof(C22C)=Sof(H22C)=Sof(C23C)=Sof(H23C)=Sof(C24C)=Sof(C25C)=Sof(H25C)=
 Sof(C26C)=Sof(H26E)=1-FVAR(1)
 Sof(C1C)=Sof(H1CA)=Sof(H1CB)=0.5*(1-FVAR(2))
 Sof(C1B)=Sof(H1BA)=Sof(H1BB)=0.5*FVAR(2)
 Sof(N11B)=Sof(N12B)=Sof(C13B)=Sof(C14B)=Sof(C15B)=Sof(C16B)=Sof(H16D)=
 Sof(H16E)=Sof(H16F)=Sof(C17B)=Sof(H17D)=Sof(H17E)=Sof(H17F)=Sof(C21B)=
 Sof(C22B)=Sof(H22B)=Sof(C23B)=Sof(H23B)=Sof(C24B)=Sof(C25B)=Sof(H25B)=
 Sof(C26B)=Sof(H26D)=FVAR(1)
8.a Secondary CH2 refined with riding coordinates:
 C1A(H1AA,H1AB), C1B(H1BA,H1BB), C1C(H1CA,H1CB)
8.b Aromatic/amide H refined with riding coordinates:
 C32A(H32A), C33A(H33A), C35A(H35A), C36A(H36A), C42A(H42A), C43A(H43A),
 C45A(H45A), C46A(H46A), C22B(H22B), C23B(H23B), C25B(H25B), C26B(H26D),
 C22C(H22C), C23C(H23C), C25C(H25C), C26C(H26E)
8.c Idealised Me refined as rotating group:
 C16A(H16A,H16B,H16C), C17A(H17A,H17B,H17C), C26A(H26A,H26B,H26C), C27A(H27A,
 H27B,H27C), C16B(H16D,H16E,H16F), C17B(H17D,H17E,H17F), C16C(H16G,H16H,H16I),
 C17C(H17G,H17H,H17I)
;
_olex2_submission_special_instructions 'No special instructions were received'

loop_
_space_group_symop_operation_xyz
'x, y, z'
'-x, y+1/2, -z'
'-x, -y, -z'
'x, -y-1/2, z'

loop_
_atom_site_label
_atom_site_type_symbol
_atom_site_fract_x
_atom_site_fract_y
_atom_site_fract_z
_atom_site_U_iso_or_equiv
_atom_site_adp_type
_atom_site_occupancy
_atom_site_site_symmetry_order
_atom_site_calc_flag
_atom_site_refinement_flags_posn
_atom_site_refinement_flags_adp
_atom_site_refinement_flags_occupancy
_atom_site_disorder_assembly
_atom_site_disorder_group
Mn1 Mn 0.0000 0.5000 1.0000 0.05761(17) Uani 1 2 d S T P . .
Mn2 Mn 0.20580(3) 0.42892(2) 1.08928(2) 0.05597(15) Uani 1 1 d . . . . .
C1A C 0.2825(2) 0.34286(9) 0.21545(19) 0.0634(6) Uani 1 1 d . . . . .
H1AA H 0.2252 0.3375 0.1599 0.076 Uiso 1 1 calc R . . . .
H1AB H 0.3024 0.3160 0.2489 0.076 Uiso 1 1 calc R . . . .
N11A N 0.24086(18) 0.37103(7) 0.29173(14) 0.0651(5) Uani 1 1 d D . . . .
N12A N 0.19248(18) 0.40711(7) 0.25813(14) 0.0640(5) Uani 1 1 d D . . . .
C13A C 0.1642(2) 0.42657(9) 0.34247(17) 0.0657(7) Uani 1 1 d D . . . .
C14A C 0.1945(2) 0.40257(10) 0.43118(17) 0.0681(7) Uani 1 1 d D . . . .
C15A C 0.2444(2) 0.36780(10) 0.39612(18) 0.0684(7) Uani 1 1 d D . . . .
C16A C 0.1106(3) 0.46771(10) 0.33616(19) 0.0808(8) Uani 1 1 d D . . . .
H16A H 0.1228 0.4806 0.2691 0.121 Uiso 1 1 calc GR . . . .
H16B H 0.1412 0.4856 0.3921 0.121 Uiso 1 1 calc GR . . . .
H16C H 0.0324 0.4643 0.3430 0.121 Uiso 1 1 calc GR . . . .
C17A C 0.2901(3) 0.33069(12) 0.4526(2) 0.0932(10) Uani 1 1 d D . . . .
H17A H 0.2689 0.3054 0.4140 0.140 Uiso 1 1 calc GR . . . .
H17B H 0.2618 0.3295 0.5217 0.140 Uiso 1 1 calc GR . . . .
H17C H 0.3695 0.3328 0.4592 0.140 Uiso 1 1 calc GR . . . .
N21A N 0.37760(17) 0.36078(7) 0.17067(14) 0.0603(5) Uani 1 1 d . . . . .
N22A N 0.36117(17) 0.39361(7) 0.10568(15) 0.0630(5) Uani 1 1 d . . . . .
C23A C 0.4592(2) 0.40625(9) 0.0836(2) 0.0676(6) Uani 1 1 d . . . . .
C24A C 0.5394(2) 0.38112(9) 0.1348(2) 0.0661(6) Uani 1 1 d . . . . .
C25A C 0.4851(2) 0.35283(9) 0.18984(18) 0.0632(6) Uani 1 1 d . . . . .
C26A C 0.5253(2) 0.31878(12) 0.2609(3) 0.0868(9) Uani 1 1 d . . . . .
H26A H 0.6045 0.3208 0.2725 0.130 Uiso 1 1 calc GR . . . .
H26B H 0.5062 0.2918 0.2297 0.130 Uiso 1 1 calc GR . . . .
H26C H 0.4916 0.3214 0.3273 0.130 Uiso 1 1 calc GR . . . .
C27A C 0.4739(3) 0.44301(12) 0.0147(3) 0.0882(9) Uani 1 1 d . . . . .
H27A H 0.4116 0.4451 -0.0359 0.132 Uiso 1 1 calc GR . . . .
H27B H 0.5407 0.4396 -0.0217 0.132 Uiso 1 1 calc GR . . . .
H27C H 0.4789 0.4684 0.0567 0.132 Uiso 1 1 calc GR . . . .
C31A C 0.1824(2) 0.41393(10) 0.54138(17) 0.0698(7) Uani 1 1 d . . . . .
C32A C 0.0852(2) 0.42884(9) 0.57360(18) 0.0688(7) Uani 1 1 d . . . . .
H32A H 0.0245 0.4315 0.5251 0.083 Uiso 1 1 calc R . . . .
C33A C 0.0752(2) 0.43996(9) 0.67634(18) 0.0655(6) Uani 1 1 d . . . . .
H33A H 0.0083 0.4508 0.6973 0.079 Uiso 1 1 calc R . . . .
C34A C 0.1629(2) 0.43537(9) 0.74890(17) 0.0645(6) Uani 1 1 d . . . . .
C35A C 0.2600(2) 0.41991(12) 0.7170(2) 0.0803(8) Uani 1 1 d . . . . .
H35A H 0.3200 0.4162 0.7660 0.096 Uiso 1 1 calc R . . . .
C36A C 0.2705(2) 0.40987(13) 0.61430(19) 0.0844(9) Uani 1 1 d . . . . .
H36A H 0.3382 0.4001 0.5929 0.101 Uiso 1 1 calc R . . . .
C37A C 0.1497(2) 0.44705(9) 0.86025(17) 0.0635(6) Uani 1 1 d . . . . .
O38A O 0.07544(18) 0.47160(7) 0.87641(13) 0.0772(5) Uani 1 1 d . . . . .
O39A O 0.21444(16) 0.43057(7) 0.92762(12) 0.0724(5) Uani 1 1 d . . . . .
C41A C 0.6590(2) 0.38615(9) 0.1295(2) 0.0713(7) Uani 1 1 d . . . . .
C42A C 0.7232(2) 0.35299(11) 0.1004(3) 0.0886(9) Uani 1 1 d . . . . .
H42A H 0.6915 0.3264 0.0878 0.106 Uiso 1 1 calc R . . . .
C43A C 0.8335(2) 0.35876(11) 0.0897(3) 0.0907(10) Uani 1 1 d . . . . .
H43A H 0.8773 0.3360 0.0708 0.109 Uiso 1 1 calc R . . . .
C44A C 0.8802(2) 0.39800(9) 0.1065(2) 0.0707(7) Uani 1 1 d . . . . .
C45A C 0.8174(2) 0.43036(9) 0.1407(2) 0.0697(7) Uani 1 1 d . . . . .
H45A H 0.8495 0.4567 0.1564 0.084 Uiso 1 1 calc R . . . .
C46A C 0.7069(2) 0.42411(10) 0.1518(2) 0.0717(7) Uani 1 1 d . . . . .
H46A H 0.6640 0.4464 0.1752 0.086 Uiso 1 1 calc R . . . .
C47A C 0.9968(2) 0.40563(10) 0.0892(2) 0.0664(6) Uani 1 1 d . . . . .
O48A O 1.05984(15) 0.37583(7) 0.07217(16) 0.0756(5) Uani 1 1 d . . . . .
O49A O 1.03224(14) 0.44274(6) 0.09371(12) 0.0630(4) Uani 1 1 d . . . . .
C1B C 0.5677(9) 0.7500 1.4287(6) 0.184(5) Uani 0.476(5) 2 d S T P A 1
H1BA H 0.6408 0.7500 1.4653 0.221 Uiso 0.476(5) 2 calc RS T P A 1
H1BB H 0.5107 0.7500 1.4793 0.221 Uiso 0.476(5) 2 calc RS T P A 1
N11B N 0.5531(8) 0.7150(2) 1.3486(8) 0.117(4) Uani 0.476(5) 1 d D U . A 1
N12B N 0.6125(7) 0.7122(2) 1.2624(8) 0.113(3) Uani 0.476(5) 1 d D U . A 1
C13B C 0.5718(9) 0.6788(5) 1.2155(12) 0.113(5) Uani 0.476(5) 1 d D U . A 1
C14B C 0.4832(6) 0.6616(2) 1.2687(5) 0.084(2) Uani 0.476(5) 1 d D U . A 1
C15B C 0.4804(14) 0.6837(4) 1.3584(8) 0.101(4) Uani 0.476(5) 1 d D U . A 1
C16B C 0.6196(8) 0.6658(3) 1.1193(10) 0.130(4) Uani 0.476(5) 1 d D U . A 1
H16D H 0.6932 0.6772 1.1177 0.195 Uiso 0.476(5) 1 calc GR . . A 1
H16E H 0.5747 0.6762 1.0597 0.195 Uiso 0.476(5) 1 calc GR . . A 1
H16F H 0.6226 0.6354 1.1165 0.195 Uiso 0.476(5) 1 calc GR . . A 1
C17B C 0.403(2) 0.6782(8) 1.4388(15) 0.202(10) Uani 0.476(5) 1 d D U . A 1
H17D H 0.4010 0.7035 1.4810 0.304 Uiso 0.476(5) 1 calc GR . . A 1
H17E H 0.4254 0.6546 1.4831 0.304 Uiso 0.476(5) 1 calc GR . . A 1
H17F H 0.3303 0.6729 1.4062 0.304 Uiso 0.476(5) 1 calc GR . . A 1
C21B C 0.4167(5) 0.6252(2) 1.2341(5) 0.0749(18) Uani 0.476(5) 1 d D . . A 1
C22B C 0.3405(8) 0.6286(2) 1.1586(9) 0.108(3) Uani 0.476(5) 1 d . . . A 1
H22B H 0.3285 0.6550 1.1268 0.130 Uiso 0.476(5) 1 calc R . . A 1
C23B C 0.2761(7) 0.5947(2) 1.1231(7) 0.096(3) Uani 0.476(5) 1 d . . . A 1
H23B H 0.2297 0.5967 1.0618 0.115 Uiso 0.476(5) 1 calc R . . A 1
C24B C 0.282(2) 0.5630(4) 1.1732(18) 0.0609(19) Uani 0.476(5) 1 d D . . A 1
C25B C 0.366(2) 0.5576(10) 1.246(3) 0.085(4) Uani 0.476(5) 1 d D . . A 1
H25B H 0.3759 0.5304 1.2740 0.102 Uiso 0.476(5) 1 calc R . . A 1
C26B C 0.434(2) 0.5873(5) 1.2812(16) 0.123(8) Uani 0.476(5) 1 d D . . A 1
H26D H 0.4901 0.5826 1.3340 0.147 Uiso 0.476(5) 1 calc R . . A 1
C27B C 0.2306(2) 0.51962(9) 1.12404(17) 0.0619(6) Uani 1 1 d . . . . .
O28B O 0.27351(16) 0.48515(6) 1.14137(14) 0.0713(5) Uani 1 1 d . . . . .
O29B O 0.14529(17) 0.52534(7) 1.06782(15) 0.0816(6) Uani 1 1 d . . . . .
N11C N 0.4928(10) 0.7172(3) 1.4052(7) 0.132(4) Uani 0.524(5) 1 d D U . A 2
N12C N 0.4104(11) 0.7140(2) 1.4699(6) 0.164(5) Uani 0.524(5) 1 d D U . A 2
C13C C 0.3512(14) 0.6826(4) 1.4386(8) 0.169(7) Uani 0.524(5) 1 d D U . A 2
C14C C 0.3987(11) 0.6635(2) 1.3493(7) 0.156(5) Uani 0.524(5) 1 d D U . A 2
C15C C 0.4843(15) 0.6877(5) 1.3289(10) 0.122(5) Uani 0.524(5) 1 d D U . A 2
C16C C 0.2482(16) 0.6687(5) 1.4820(13) 0.272(12) Uani 0.524(5) 1 d D U . A 2
H16G H 0.1865 0.6827 1.4455 0.407 Uiso 0.524(5) 1 calc GR . . A 2
H16H H 0.2499 0.6756 1.5559 0.407 Uiso 0.524(5) 1 calc GR . . A 2
H16I H 0.2405 0.6385 1.4732 0.407 Uiso 0.524(5) 1 calc GR . . A 2
C17C C 0.5680(15) 0.6839(7) 1.2531(15) 0.171(9) Uani 0.524(5) 1 d D U . A 2
H17G H 0.5625 0.7075 1.2051 0.257 Uiso 0.524(5) 1 calc GR . . A 2
H17H H 0.5570 0.6579 1.2142 0.257 Uiso 0.524(5) 1 calc GR . . A 2
H17I H 0.6401 0.6837 1.2895 0.257 Uiso 0.524(5) 1 calc GR . . A 2
C21C C 0.3583(9) 0.6266(2) 1.2886(6) 0.109(3) Uani 0.524(5) 1 d D . . A 2
C22C C 0.2598(12) 0.6273(3) 1.2341(8) 0.143(5) Uani 0.524(5) 1 d . . . A 2
H22C H 0.2222 0.6531 1.2296 0.171 Uiso 0.524(5) 1 calc R . . A 2
C23C C 0.2095(7) 0.5927(2) 1.1839(5) 0.089(2) Uani 0.524(5) 1 d . . . A 2
H23C H 0.1361 0.5937 1.1568 0.107 Uiso 0.524(5) 1 calc R . . A 2
C24C C 0.2835(18) 0.5507(3) 1.1745(16) 0.0609(19) Uani 0.524(5) 1 d D . . A 2
C25C C 0.3793(19) 0.5508(8) 1.234(3) 0.085(4) Uani 0.524(5) 1 d D . . A 2
H25C H 0.4221 0.5263 1.2417 0.102 Uiso 0.524(5) 1 calc R . . A 2
C26C C 0.4145(16) 0.5900(5) 1.2856(8) 0.101(6) Uani 0.524(5) 1 d D . . A 2
H26E H 0.4845 0.5898 1.3208 0.121 Uiso 0.524(5) 1 calc R . . A 2
C1C C 0.5677(9) 0.7500 1.4287(6) 0.184(5) Uani 0.524(5) 2 d S T P A 2
H1CA H 0.6294 0.7500 1.3832 0.221 Uiso 0.524(5) 2 calc RS T P A 2
H1CB H 0.5952 0.7500 1.5023 0.221 Uiso 0.524(5) 2 calc RS T P A 2

loop_
_atom_site_aniso_label
_atom_site_aniso_U_11
_atom_site_aniso_U_22
_atom_site_aniso_U_33
_atom_site_aniso_U_23
_atom_site_aniso_U_13
_atom_site_aniso_U_12
Mn1 0.0537(3) 0.0889(4) 0.0286(2) -0.00296(19) -0.0110(2) 0.0054(2)
Mn2 0.0551(2) 0.0836(3) 0.0280(2) 0.00075(13) -0.00758(16) 0.00374(15)
C1A 0.0616(13) 0.0842(16) 0.0447(12) 0.0044(11) 0.0065(11) 0.0065(11)
N11A 0.0684(12) 0.0929(14) 0.0339(9) 0.0083(9) 0.0022(9) 0.0174(10)
N12A 0.0684(12) 0.0912(14) 0.0318(9) 0.0034(9) -0.0031(9) 0.0143(10)
C13A 0.0660(14) 0.0988(18) 0.0316(10) 0.0029(10) -0.0023(11) 0.0185(12)
C14A 0.0630(14) 0.111(2) 0.0298(10) 0.0063(11) -0.0019(10) 0.0155(13)
C15A 0.0636(14) 0.1045(19) 0.0370(11) 0.0123(11) 0.0031(11) 0.0183(13)
C16A 0.107(2) 0.102(2) 0.0327(11) -0.0010(11) -0.0008(13) 0.0291(17)
C17A 0.101(2) 0.130(3) 0.0496(14) 0.0294(16) 0.0103(15) 0.041(2)
N21A 0.0587(11) 0.0847(13) 0.0378(9) 0.0067(8) 0.0060(9) 0.0071(9)
N22A 0.0605(11) 0.0865(13) 0.0414(10) 0.0089(9) -0.0011(9) 0.0051(10)
C23A 0.0559(13) 0.0910(18) 0.0555(14) 0.0058(12) 0.0009(12) 0.0034(12)
C24A 0.0584(13) 0.0865(17) 0.0528(13) 0.0024(12) -0.0012(12) 0.0054(12)
C25A 0.0552(12) 0.0910(17) 0.0437(12) 0.0027(11) 0.0041(11) 0.0099(11)
C26A 0.0673(16) 0.118(2) 0.0758(19) 0.0298(17) 0.0086(15) 0.0242(16)
C27A 0.0647(16) 0.114(2) 0.086(2) 0.0375(19) 0.0064(16) 0.0030(16)
C31A 0.0658(14) 0.115(2) 0.0284(10) 0.0068(11) 0.0002(11) 0.0168(14)
C32A 0.0628(14) 0.107(2) 0.0351(11) 0.0048(11) -0.0043(11) 0.0150(13)
C33A 0.0620(14) 0.0998(18) 0.0344(11) 0.0047(11) 0.0003(11) 0.0125(12)
C34A 0.0647(14) 0.0979(18) 0.0303(10) 0.0027(10) -0.0025(11) 0.0044(12)
C35A 0.0623(15) 0.139(3) 0.0376(12) -0.0028(14) -0.0107(12) 0.0190(15)
C36A 0.0629(15) 0.157(3) 0.0321(11) 0.0023(14) -0.0018(12) 0.0278(17)
C37A 0.0652(14) 0.0942(17) 0.0303(10) -0.0011(10) -0.0030(10) -0.0002(13)
O38A 0.0958(14) 0.0996(13) 0.0352(8) -0.0010(8) -0.0034(9) 0.0192(11)
O39A 0.0676(11) 0.1192(15) 0.0293(8) -0.0010(8) -0.0048(8) 0.0086(9)
C41A 0.0582(13) 0.0892(18) 0.0664(16) 0.0033(13) 0.0030(13) 0.0051(12)
C42A 0.0591(15) 0.090(2) 0.117(3) -0.0106(18) 0.0095(17) -0.0005(13)
C43A 0.0583(15) 0.096(2) 0.119(3) -0.0149(19) 0.0135(17) 0.0020(14)
C44A 0.0587(14) 0.0893(18) 0.0637(16) -0.0002(13) -0.0009(12) 0.0004(12)
C45A 0.0611(14) 0.0886(18) 0.0589(15) -0.0014(12) 0.0003(13) -0.0010(12)
C46A 0.0623(14) 0.0916(19) 0.0611(16) -0.0015(13) 0.0019(13) 0.0072(12)
C47A 0.0569(13) 0.0951(19) 0.0466(12) -0.0016(12) -0.0017(11) 0.0022(13)
O48A 0.0563(10) 0.0986(13) 0.0716(12) -0.0096(10) 0.0001(9) 0.0002(9)
O49A 0.0581(9) 0.0907(12) 0.0386(8) 0.0040(8) -0.0098(7) -0.0019(8)
C1B 0.302(11) 0.079(3) 0.149(6) 0.000 -0.159(8) 0.000
N11B 0.146(8) 0.074(4) 0.119(7) -0.011(5) -0.092(7) 0.000(5)
N12B 0.117(6) 0.088(5) 0.128(7) -0.016(4) -0.042(5) 0.012(4)
C13B 0.074(5) 0.079(7) 0.180(13) 0.010(8) -0.043(6) -0.013(4)
C14B 0.099(5) 0.080(4) 0.068(4) -0.010(3) -0.032(4) 0.005(4)
C15B 0.163(10) 0.080(7) 0.051(5) 0.006(5) -0.066(6) 0.001(6)
C16B 0.103(6) 0.114(7) 0.178(11) -0.026(7) 0.043(7) -0.013(5)
C17B 0.29(2) 0.202(19) 0.124(13) -0.088(13) 0.050(16) -0.043(17)
C21B 0.081(4) 0.096(4) 0.046(3) -0.008(3) -0.017(3) 0.002(3)
C22B 0.111(6) 0.081(4) 0.124(7) -0.003(4) -0.068(6) 0.008(4)
C23B 0.100(5) 0.084(4) 0.095(6) -0.009(4) -0.064(5) 0.008(4)
C24B 0.088(2) 0.036(6) 0.0543(15) 0.003(6) -0.0260(15) 0.007(6)
C25B 0.084(5) 0.088(7) 0.079(7) -0.017(5) -0.034(5) 0.007(5)
C26B 0.088(8) 0.092(10) 0.180(16) -0.005(8) -0.054(8) -0.001(6)
C27B 0.0589(13) 0.0914(17) 0.0335(10) 0.0027(10) -0.0114(10) -0.0055(12)
O28B 0.0717(11) 0.0867(12) 0.0529(10) -0.0033(8) -0.0161(9) -0.0021(9)
O29B 0.0737(12) 0.1072(15) 0.0598(11) 0.0090(10) -0.0290(10) -0.0095(10)
N11C 0.205(12) 0.095(5) 0.084(5) 0.013(5) -0.086(6) -0.033(6)
N12C 0.305(14) 0.096(5) 0.081(4) -0.007(4) -0.062(7) -0.035(6)
C13C 0.33(2) 0.106(7) 0.060(6) -0.005(5) -0.055(9) -0.042(10)
C14C 0.275(14) 0.085(5) 0.094(6) 0.004(4) -0.090(8) -0.011(7)
C15C 0.176(11) 0.088(7) 0.089(9) 0.020(7) -0.090(8) -0.008(7)
C16C 0.48(4) 0.175(14) 0.162(14) -0.077(11) 0.054(18) -0.085(18)
C17C 0.209(17) 0.090(9) 0.198(17) -0.007(10) -0.126(14) -0.004(10)
C21C 0.161(8) 0.091(5) 0.067(4) 0.000(3) -0.040(5) -0.013(5)
C22C 0.213(12) 0.089(5) 0.112(7) -0.019(4) -0.099(8) 0.032(6)
C23C 0.097(5) 0.108(5) 0.059(3) -0.009(3) -0.027(4) 0.017(4)
C24C 0.088(2) 0.036(6) 0.0543(15) 0.003(6) -0.0260(15) 0.007(6)
C25C 0.084(5) 0.088(7) 0.079(7) -0.017(5) -0.034(5) 0.007(5)
C26C 0.095(8) 0.135(13) 0.065(5) -0.010(6) -0.050(5) -0.016(6)
C1C 0.302(11) 0.079(3) 0.149(6) 0.000 -0.159(8) 0.000

loop_
_atom_type_symbol
_atom_type_description
_atom_type_scat_dispersion_real
_atom_type_scat_dispersion_imag
_atom_type_scat_source
C C 0.0033 0.0016 'International Tables Vol C Tables 4.2.6.8 and 6.1.1.4'
H H 0.0000 0.0000 'International Tables Vol C Tables 4.2.6.8 and 6.1.1.4'
N N 0.0061 0.0033 'International Tables Vol C Tables 4.2.6.8 and 6.1.1.4'
O O 0.0106 0.0060 'International Tables Vol C Tables 4.2.6.8 and 6.1.1.4'
Mn Mn 0.3368 0.7283 'International Tables Vol C Tables 4.2.6.8 and 6.1.1.4'

loop_
_geom_angle_atom_site_label_1
_geom_angle_atom_site_label_2
_geom_angle_atom_site_label_3
_geom_angle
_geom_angle_site_symmetry_1
_geom_angle_site_symmetry_3
O38A Mn1 O38A 180.0 3_567 .
O38A Mn1 O49A 91.01(7) . 3_666
O38A Mn1 O49A 88.99(7) . 1_456
O38A Mn1 O49A 88.99(7) 3_567 3_666
O38A Mn1 O49A 91.01(7) 3_567 1_456
O38A Mn1 O29B 94.56(9) 3_567 3_567
O38A Mn1 O29B 94.56(9) . .
O38A Mn1 O29B 85.44(9) . 3_567
O38A Mn1 O29B 85.44(9) 3_567 .
O49A Mn1 O49A 180.0 1_456 3_666
O29B Mn1 O49A 88.57(7) . 1_456
O29B Mn1 O49A 91.43(7) 3_567 1_456
O29B Mn1 O49A 88.57(7) 3_567 3_666
O29B Mn1 O49A 91.43(7) . 3_666
O29B Mn1 O29B 180.0 3_567 .
N12A Mn2 O48A 77.37(8) 1_556 1_456
N22A Mn2 N12A 82.33(8) 1_556 1_556
N22A Mn2 O48A 105.82(8) 1_556 1_456
O39A Mn2 N12A 163.71(8) . 1_556
O39A Mn2 N22A 90.62(8) . 1_556
O39A Mn2 O48A 90.58(8) . 1_456
O39A Mn2 O49A 97.54(7) . 1_456
O49A Mn2 N12A 84.82(7) 1_456 1_556
O49A Mn2 N22A 159.68(8) 1_456 1_556
O49A Mn2 O48A 55.76(7) 1_456 1_456
O28B Mn2 N12A 90.49(8) . 1_556
O28B Mn2 N22A 94.99(8) . 1_556
O28B Mn2 O39A 104.80(8) . .
O28B Mn2 O48A 154.03(8) . 1_456
O28B Mn2 O49A 100.80(8) . 1_456
H1AA C1A H1AB 108.1 . .
N11A C1A H1AA 109.6 . .
N11A C1A H1AB 109.6 . .
N11A C1A N21A 110.4(2) . .
N21A C1A H1AA 109.6 . .
N21A C1A H1AB 109.6 . .
N12A N11A C1A 118.62(18) . .
C15A N11A C1A 129.7(2) . .
C15A N11A N12A 111.7(2) . .
N11A N12A Mn2 120.29(14) . 1_554
C13A N12A Mn2 132.38(18) . 1_554
C13A N12A N11A 105.80(18) . .
N12A C13A C14A 109.9(2) . .
N12A C13A C16A 121.2(2) . .
C14A C13A C16A 128.9(2) . .
C13A C14A C31A 127.3(3) . .
C15A C14A C13A 106.2(2) . .
C15A C14A C31A 126.4(2) . .
N11A C15A C14A 106.4(2) . .
N11A C15A C17A 122.6(3) . .
C14A C15A C17A 131.0(2) . .
C13A C16A H16A 109.5 . .
C13A C16A H16B 109.5 . .
C13A C16A H16C 109.5 . .
H16A C16A H16B 109.5 . .
H16A C16A H16C 109.5 . .
H16B C16A H16C 109.5 . .
C15A C17A H17A 109.5 . .
C15A C17A H17B 109.5 . .
C15A C17A H17C 109.5 . .
H17A C17A H17B 109.5 . .
H17A C17A H17C 109.5 . .
H17B C17A H17C 109.5 . .
N22A N21A C1A 117.4(2) . .
C25A N21A C1A 130.8(2) . .
C25A N21A N22A 111.5(2) . .
N21A N22A Mn2 123.39(16) . 1_554
C23A N22A Mn2 127.94(19) . 1_554
C23A N22A N21A 105.7(2) . .
N22A C23A C24A 110.2(2) . .
N22A C23A C27A 121.1(2) . .
C24A C23A C27A 128.7(2) . .
C23A C24A C41A 125.7(3) . .
C25A C24A C23A 106.1(2) . .
C25A C24A C41A 128.3(2) . .
N21A C25A C24A 106.6(2) . .
N21A C25A C26A 122.2(2) . .
C24A C25A C26A 131.1(2) . .
C25A C26A H26A 109.5 . .
C25A C26A H26B 109.5 . .
C25A C26A H26C 109.5 . .
H26A C26A H26B 109.5 . .
H26A C26A H26C 109.5 . .
H26B C26A H26C 109.5 . .
C23A C27A H27A 109.5 . .
C23A C27A H27B 109.5 . .
C23A C27A H27C 109.5 . .
H27A C27A H27B 109.5 . .
H27A C27A H27C 109.5 . .
H27B C27A H27C 109.5 . .
C32A C31A C14A 121.1(2) . .
C32A C31A C36A 118.7(2) . .
C36A C31A C14A 120.2(2) . .
C31A C32A H32A 119.7 . .
C31A C32A C33A 120.6(2) . .
C33A C32A H32A 119.7 . .
C32A C33A H33A 119.8 . .
C32A C33A C34A 120.4(2) . .
C34A C33A H33A 119.8 . .
C33A C34A C37A 119.5(2) . .
C35A C34A C33A 119.1(2) . .
C35A C34A C37A 121.4(2) . .
C34A C35A H35A 119.8 . .
C36A C35A C34A 120.4(2) . .
C36A C35A H35A 119.8 . .
C31A C36A H36A 119.6 . .
C35A C36A C31A 120.8(2) . .
C35A C36A H36A 119.6 . .
O38A C37A C34A 116.5(2) . .
O38A C37A O39A 126.5(2) . .
O39A C37A C34A 117.0(2) . .
C37A O38A Mn1 140.48(16) . .
C37A O39A Mn2 128.99(17) . .
C42A C41A C24A 120.7(3) . .
C46A C41A C24A 120.0(3) . .
C46A C41A C42A 119.3(3) . .
C41A C42A H42A 119.9 . .
C43A C42A C41A 120.1(3) . .
C43A C42A H42A 119.9 . .
C42A C43A H43A 119.9 . .
C42A C43A C44A 120.1(3) . .
C44A C43A H43A 119.9 . .
C43A C44A C47A 121.2(3) . .
C45A C44A C43A 119.6(3) . .
C45A C44A C47A 119.2(3) . .
C44A C45A H45A 120.2 . .
C44A C45A C46A 119.6(3) . .
C46A C45A H45A 120.2 . .
C41A C46A C45A 121.0(3) . .
C41A C46A H46A 119.5 . .
C45A C46A H46A 119.5 . .
O48A C47A C44A 120.8(3) . .
O48A C47A O49A 120.4(2) . .
O49A C47A C44A 118.7(2) . .
C47A O48A Mn2 85.03(17) . 1_654
Mn2 O49A Mn1 107.17(8) 1_654 1_654
C47A O49A Mn1 134.61(15) . 1_654
C47A O49A Mn2 98.18(16) . 1_654
H1BA C1B H1BB 110.3 . .
N11B C1B H1BA 112.8 4_575 .
N11B C1B H1BA 112.8 . .
N11B C1B H1BB 112.8 4_575 .
N11B C1B H1BB 112.8 . .
N11B C1B N11B 94.4(8) . 4_575
N12B N11B C1B 123.3(9) . .
C15B N11B C1B 122.1(11) . .
C15B N11B N12B 114.6(8) . .
C13B N12B N11B 102.7(8) . .
N12B C13B C14B 111.8(10) . .
N12B C13B C16B 117.4(9) . .
C14B C13B C16B 130.8(10) . .
C13B C14B C21B 125.5(7) . .
C15B C14B C13B 105.5(9) . .
C15B C14B C21B 128.8(8) . .
N11B C15B C14B 104.8(10) . .
N11B C15B C17B 128.2(13) . .
C14B C15B C17B 126.4(13) . .
C13B C16B H16D 109.5 . .
C13B C16B H16E 109.5 . .
C13B C16B H16F 109.5 . .
H16D C16B H16E 109.5 . .
H16D C16B H16F 109.5 . .
H16E C16B H16F 109.5 . .
C15B C17B H17D 109.5 . .
C15B C17B H17E 109.5 . .
C15B C17B H17F 109.5 . .
H17D C17B H17E 109.5 . .
H17D C17B H17F 109.5 . .
H17E C17B H17F 109.5 . .
C22B C21B C14B 120.9(7) . .
C22B C21B C26B 119.1(10) . .
C26B C21B C14B 119.9(9) . .
C21B C22B H22B 118.7 . .
C21B C22B C23B 122.6(7) . .
C23B C22B H22B 118.7 . .
C22B C23B H23B 121.1 . .
C24B C23B C22B 117.8(12) . .
C24B C23B H23B 121.1 . .
C23B C24B C25B 120(2) . .
C23B C24B C27B 120.1(17) . .
C25B C24B C27B 114.6(14) . .
C24B C25B H25B 117.2 . .
C26B C25B C24B 126(3) . .
C26B C25B H25B 117.2 . .
C21B C26B H26D 123.1 . .
C25B C26B C21B 114(2) . .
C25B C26B H26D 123.1 . .
O28B C27B C24B 122.6(7) . .
O28B C27B O29B 124.6(2) . .
O28B C27B C24C 112.9(7) . .
O29B C27B C24B 112.9(7) . .
O29B C27B C24C 122.5(7) . .
C27B O28B Mn2 123.90(16) . .
C27B O29B Mn1 147.6(2) . .
N12C N11C C15C 111.4(9) . .
N12C N11C C1C 115.1(9) . .
C15C N11C C1C 133.5(12) . .
C13C N12C N11C 107.1(9) . .
N12C C13C C14C 109.3(11) . .
N12C C13C C16C 126.4(12) . .
C14C C13C C16C 124.3(10) . .
C13C C14C C21C 127.9(11) . .
C15C C14C C13C 105.5(9) . .
C15C C14C C21C 126.6(11) . .
N11C C15C C17C 120.8(13) . .
C14C C15C N11C 106.6(12) . .
C14C C15C C17C 132.1(13) . .
C13C C16C H16G 109.5 . .
C13C C16C H16H 109.5 . .
C13C C16C H16I 109.5 . .
H16G C16C H16H 109.5 . .
H16G C16C H16I 109.5 . .
H16H C16C H16I 109.5 . .
C15C C17C H17G 109.5 . .
C15C C17C H17H 109.5 . .
C15C C17C H17I 109.5 . .
H17G C17C H17H 109.5 . .
H17G C17C H17I 109.5 . .
H17H C17C H17I 109.5 . .
C22C C21C C14C 121.0(9) . .
C22C C21C C26C 115.9(8) . .
C26C C21C C14C 123.1(9) . .
C21C C22C H22C 117.5 . .
C21C C22C C23C 125.0(8) . .
C23C C22C H22C 117.5 . .
C22C C23C H23C 121.5 . .
C22C C23C C24C 117.0(9) . .
C24C C23C H23C 121.5 . .
C27B C24C C23C 113.3(14) . .
C27B C24C C25C 130.6(13) . .
C25C C24C C23C 115.0(15) . .
C24C C25C H25C 120.9 . .
C24C C25C C26C 118(2) . .
C26C C25C H25C 120.9 . .
C21C C26C C25C 127.7(15) . .
C21C C26C H26E 116.2 . .
C25C C26C H26E 116.2 . .
N11C C1C N11C 95.7(10) . 4_575
N11C C1C H1CA 112.6 . .
N11C C1C H1CA 112.6 4_575 .
N11C C1C H1CB 112.6 . .
N11C C1C H1CB 112.6 4_575 .
H1CA C1C H1CB 110.1 . .

loop_
_geom_bond_atom_site_label_1
_geom_bond_atom_site_label_2
_geom_bond_distance
_geom_bond_site_symmetry_2
Mn1 O38A 2.106(2) 3_567
Mn1 O38A 2.107(2) .
Mn1 O49A 2.2256(18) 3_666
Mn1 O49A 2.2256(18) 1_456
Mn1 O29B 2.1075(19) 3_567
Mn1 O29B 2.1076(19) .
Mn2 N12A 2.3089(19) 1_556
Mn2 N22A 2.224(2) 1_556
Mn2 O39A 2.1004(17) .
Mn2 O48A 2.479(2) 1_456
Mn2 O49A 2.1887(18) 1_456
Mn2 O28B 2.085(2) .
C1A H1AA 0.9900 .
C1A H1AB 0.9900 .
C1A N11A 1.456(3) .
C1A N21A 1.458(3) .
N11A N12A 1.363(3) .
N11A C15A 1.352(3) .
N12A Mn2 2.3088(19) 1_554
N12A C13A 1.323(3) .
C13A C14A 1.413(3) .
C13A C16A 1.478(4) .
C14A C15A 1.366(4) .
C14A C31A 1.487(3) .
C15A C17A 1.491(4) .
C16A H16A 0.9800 .
C16A H16B 0.9800 .
C16A H16C 0.9800 .
C17A H17A 0.9800 .
C17A H17B 0.9800 .
C17A H17C 0.9800 .
N21A N22A 1.356(3) .
N21A C25A 1.356(3) .
N22A Mn2 2.224(2) 1_554
N22A C23A 1.323(3) .
C23A C24A 1.409(4) .
C23A C27A 1.497(4) .
C24A C25A 1.357(4) .
C24A C41A 1.488(4) .
C25A C26A 1.494(4) .
C26A H26A 0.9800 .
C26A H26B 0.9800 .
C26A H26C 0.9800 .
C27A H27A 0.9800 .
C27A H27B 0.9800 .
C27A H27C 0.9800 .
C31A C32A 1.378(4) .
C31A C36A 1.398(3) .
C32A H32A 0.9500 .
C32A C33A 1.389(3) .
C33A H33A 0.9500 .
C33A C34A 1.393(3) .
C34A C35A 1.383(4) .
C34A C37A 1.506(3) .
C35A H35A 0.9500 .
C35A C36A 1.380(4) .
C36A H36A 0.9500 .
C37A O38A 1.236(3) .
C37A O39A 1.260(3) .
C41A C42A 1.394(4) .
C41A C46A 1.379(4) .
C42A H42A 0.9500 .
C42A C43A 1.386(4) .
C43A H43A 0.9500 .
C43A C44A 1.398(5) .
C44A C45A 1.385(4) .
C44A C47A 1.488(4) .
C45A H45A 0.9500 .
C45A C46A 1.392(4) .
C46A H46A 0.9500 .
C47A O48A 1.262(3) .
C47A O49A 1.271(4) .
O48A Mn2 2.479(2) 1_654
O49A Mn1 2.2257(18) 1_654
O49A Mn2 2.1887(18) 1_654
C1B H1BA 0.9900 .
C1B H1BB 0.9900 .
C1B N11B 1.532(9) 4_575
C1B N11B 1.532(9) .
N11B N12B 1.374(11) .
N11B C15B 1.358(12) .
N12B C13B 1.318(13) .
C13B C14B 1.437(13) .
C13B C16B 1.469(13) .
C14B C15B 1.362(11) .
C14B C21B 1.481(9) .
C15B C17B 1.466(16) .
C16B H16D 0.9800 .
C16B H16E 0.9800 .
C16B H16F 0.9800 .
C17B H17D 0.9800 .
C17B H17E 0.9800 .
C17B H17F 0.9800 .
C21B C22B 1.316(9) .
C21B C26B 1.375(15) .
C22B H22B 0.9500 .
C22B C23B 1.408(10) .
C23B H23B 0.9500 .
C23B C24B 1.208(19) .
C24B C25B 1.363(16) .
C24B C27B 1.641(17) .
C25B H25B 0.9500 .
C25B C26B 1.337(19) .
C26B H26D 0.9500 .
C27B O28B 1.242(3) .
C27B O29B 1.254(3) .
C27B C24C 1.340(17) .
N11C N12C 1.360(11) .
N11C C15C 1.368(12) .
N11C C1C 1.421(10) .
N12C C13C 1.294(13) .
C13C C14C 1.463(14) .
C13C C16C 1.489(15) .
C14C C15C 1.351(14) .
C14C C21C 1.490(10) .
C15C C17C 1.471(16) .
C16C H16G 0.9800 .
C16C H16H 0.9800 .
C16C H16I 0.9800 .
C17C H17G 0.9800 .
C17C H17H 0.9800 .
C17C H17I 0.9800 .
C21C C22C 1.364(13) .
C21C C26C 1.366(15) .
C22C H22C 0.9500 .
C22C C23C 1.413(11) .
C23C H23C 0.9500 .
C23C C24C 1.637(16) .
C24C C25C 1.368(14) .
C25C H25C 0.9500 .
C25C C26C 1.48(2) .
C26C H26E 0.9500 .
C1C N11C 1.421(10) 4_575
C1C H1CA 0.9900 .
C1C H1CB 0.9900 .

loop_
_geom_torsion_atom_site_label_1
_geom_torsion_atom_site_label_2
_geom_torsion_atom_site_label_3
_geom_torsion_atom_site_label_4
_geom_torsion
_geom_torsion_site_symmetry_1
_geom_torsion_site_symmetry_4
Mn2 N12A C13A C14A -165.62(19) 1_554 .
Mn2 N12A C13A C16A 13.4(4) 1_554 .
Mn2 N22A C23A C24A 160.80(18) 1_554 .
Mn2 N22A C23A C27A -18.0(4) 1_554 .
C1A N11A N12A Mn2 -11.6(3) . 1_554
C1A N11A N12A C13A -179.2(2) . .
C1A N11A C15A C14A 179.6(3) . .
C1A N11A C15A C17A -3.6(5) . .
C1A N21A N22A Mn2 12.8(3) . 1_554
C1A N21A N22A C23A 174.5(2) . .
C1A N21A C25A C24A -173.8(3) . .
C1A N21A C25A C26A 5.4(4) . .
N11A C1A N21A N22A -71.0(3) . .
N11A C1A N21A C25A 101.9(3) . .
N11A N12A C13A C14A -0.2(3) . .
N11A N12A C13A C16A 178.9(3) . .
N12A N11A C15A C14A 1.3(3) . .
N12A N11A C15A C17A 178.1(3) . .
N12A C13A C14A C15A 1.0(4) . .
N12A C13A C14A C31A 176.9(3) . .
C13A C14A C15A N11A -1.3(3) . .
C13A C14A C15A C17A -177.7(3) . .
C13A C14A C31A C32A 48.9(5) . .
C13A C14A C31A C36A -130.7(4) . .
C14A C31A C32A C33A -179.0(3) . .
C14A C31A C36A C35A -179.4(3) . .
C15A N11A N12A Mn2 166.90(19) . 1_554
C15A N11A N12A C13A -0.7(3) . .
C15A C14A C31A C32A -136.0(3) . .
C15A C14A C31A C36A 44.5(5) . .
C16A C13A C14A C15A -178.0(3) . .
C16A C13A C14A C31A -2.0(5) . .
N21A C1A N11A N12A 69.8(3) . .
N21A C1A N11A C15A -108.4(3) . .
N21A N22A C23A C24A 0.2(3) . .
N21A N22A C23A C27A -178.6(3) . .
N22A N21A C25A C24A -0.6(3) . .
N22A N21A C25A C26A 178.7(3) . .
N22A C23A C24A C25A -0.5(3) . .
N22A C23A C24A C41A -179.4(3) . .
C23A C24A C25A N21A 0.6(3) . .
C23A C24A C25A C26A -178.5(3) . .
C23A C24A C41A C42A -125.6(4) . .
C23A C24A C41A C46A 53.2(4) . .
C24A C41A C42A C43A 176.1(3) . .
C24A C41A C46A C45A -175.6(3) . .
C25A N21A N22A Mn2 -161.50(17) . 1_554
C25A N21A N22A C23A 0.3(3) . .
C25A C24A C41A C42A 55.8(4) . .
C25A C24A C41A C46A -125.3(3) . .
C27A C23A C24A C25A 178.2(3) . .
C27A C23A C24A C41A -0.7(5) . .
C31A C14A C15A N11A -177.3(3) . .
C31A C14A C15A C17A 6.3(5) . .
C31A C32A C33A C34A -1.4(5) . .
C32A C31A C36A C35A 1.1(5) . .
C32A C33A C34A C35A 0.5(5) . .
C32A C33A C34A C37A -179.1(3) . .
C33A C34A C35A C36A 1.1(5) . .
C33A C34A C37A O38A -21.7(4) . .
C33A C34A C37A O39A 157.5(3) . .
C34A C35A C36A C31A -1.9(6) . .
C34A C37A O38A Mn1 176.0(2) . .
C34A C37A O39A Mn2 -166.82(18) . .
C35A C34A C37A O38A 158.6(3) . .
C35A C34A C37A O39A -22.1(4) . .
C36A C31A C32A C33A 0.6(5) . .
C37A C34A C35A C36A -179.3(3) . .
O38A C37A O39A Mn2 12.3(5) . .
O39A C37A O38A Mn1 -3.2(5) . .
C41A C24A C25A N21A 179.4(3) . .
C41A C24A C25A C26A 0.3(5) . .
C41A C42A C43A C44A -1.0(6) . .
C42A C41A C46A C45A 3.3(5) . .
C42A C43A C44A C45A 4.3(5) . .
C42A C43A C44A C47A -176.2(3) . .
C43A C44A C45A C46A -3.9(5) . .
C43A C44A C47A O48A -9.4(4) . .
C43A C44A C47A O49A 171.8(3) . .
C44A C45A C46A C41A 0.1(4) . .
C44A C47A O48A Mn2 -171.6(2) . 1_654
C44A C47A O49A Mn1 -65.3(3) . 1_654
C44A C47A O49A Mn2 170.6(2) . 1_654
C45A C44A C47A O48A 170.1(3) . .
C45A C44A C47A O49A -8.7(4) . .
C46A C41A C42A C43A -2.8(5) . .
C47A C44A C45A C46A 176.6(3) . .
O48A C47A O49A Mn1 115.9(3) . 1_654
O48A C47A O49A Mn2 -8.2(3) . 1_654
O49A C47A O48A Mn2 7.2(2) . 1_654
C1B N11B N12B C13B -178.6(9) . .
C1B N11B C15B C14B 174.1(8) . .
C1B N11B C15B C17B 3(2) . .
N11B C1B N11B N12B 53.4(11) 4_575 .
N11B C1B N11B C15B -127.6(10) 4_575 .
N11B N12B C13B C14B 3.0(13) . .
N11B N12B C13B C16B -178.6(11) . .
N12B N11B C15B C14B -6.8(15) . .
N12B N11B C15B C17B -177.9(18) . .
N12B C13B C14B C15B -7.2(16) . .
N12B C13B C14B C21B 177.2(9) . .
C13B C14B C15B N11B 7.9(15) . .
C13B C14B C15B C17B 179.2(19) . .
C13B C14B C21B C22B -77.1(12) . .
C13B C14B C21B C26B 103.1(16) . .
C14B C21B C22B C23B 179.6(9) . .
C14B C21B C26B C25B 177.0(19) . .
C15B N11B N12B C13B 2.3(13) . .
C15B C14B C21B C22B 108.5(13) . .
C15B C14B C21B C26B -71.4(17) . .
C16B C13B C14B C15B 174.7(15) . .
C16B C13B C14B C21B -1(2) . .
C21B C14B C15B N11B -176.7(7) . .
C21B C14B C15B C17B -5(2) . .
C21B C22B C23B C24B 10(2) . .
C22B C21B C26B C25B -3(3) . .
C22B C23B C24B C25B -15(3) . .
C22B C23B C24B C27B -166.7(13) . .
C23B C24B C25B C26B 12(5) . .
C23B C24B C27B O28B 144.0(15) . .
C23B C24B C27B O29B -36(2) . .
C24B C25B C26B C21B -2(4) . .
C24B C27B O28B Mn2 175.5(10) . .
C24B C27B O29B Mn1 -157.9(10) . .
C25B C24B C27B O28B -9(3) . .
C25B C24B C27B O29B 171(2) . .
C26B C21B C22B C23B -0.5(18) . .
C27B C24B C25B C26B 165(3) . .
C27B C24C C25C C26C -176(2) . .
O28B C27B O29B Mn1 22.4(5) . .
O28B C27B C24C C23C -161.2(9) . .
O28B C27B C24C C25C 6(3) . .
O29B C27B O28B Mn2 -4.9(4) . .
O29B C27B C24C C23C 17.1(19) . .
O29B C27B C24C C25C -176(2) . .
N11C N12C C13C C14C 1.3(10) . .
N11C N12C C13C C16C -176.3(14) . .
N12C N11C C15C C14C -4.0(13) . .
N12C N11C C15C C17C -176.8(13) . .
N12C N11C C1C N11C -66.8(9) . 4_575
N12C C13C C14C C15C -3.7(13) . .
N12C C13C C14C C21C 179.8(9) . .
C13C C14C C15C N11C 4.5(14) . .
C13C C14C C15C C17C 176.1(17) . .
C13C C14C C21C C22C 63.4(14) . .
C13C C14C C21C C26C -115.0(15) . .
C14C C21C C22C C23C -172.7(11) . .
C14C C21C C26C C25C 176(2) . .
C15C N11C N12C C13C 1.6(11) . .
C15C N11C C1C N11C 112.1(13) . 4_575
C15C C14C C21C C22C -112.3(16) . .
C15C C14C C21C C26C 69.3(17) . .
C16C C13C C14C C15C 173.9(14) . .
C16C C13C C14C C21C -2.6(18) . .
C21C C14C C15C N11C -179.0(9) . .
C21C C14C C15C C17C -7(2) . .
C21C C22C C23C C24C -10.5(19) . .
C22C C21C C26C C25C -3(3) . .
C22C C23C C24C C27B -178.7(11) . .
C22C C23C C24C C25C 12(2) . .
C23C C24C C25C C26C -10(3) . .
C24C C27B O28B Mn2 173.4(10) . .
C24C C27B O29B Mn1 -155.6(12) . .
C24C C25C C26C C21C 6(4) . .
C26C C21C C22C C23C 6(2) . .
C1C N11C N12C C13C -179.2(8) . .
C1C N11C C15C C14C 177.0(9) . .
C1C N11C C15C C17C 4(2) . .

loop_
_platon_squeeze_void_nr
_platon_squeeze_void_average_x
_platon_squeeze_void_average_y
_platon_squeeze_void_average_z
_platon_squeeze_void_volume
_platon_squeeze_void_count_electrons
_platon_squeeze_void_content
1 -0.496 0.088 0.466 1935 546 ' '
2 0.373 0.250 0.323 7 2 ' '
3 0.627 0.750 0.677 6 2 ' '
